data_7117021
loop_
_publ_author_name
'Yan Yang'
'Qian-Chong Zhang'
'Yin-Yin Pan'
'La-Sheng Long'
'Lan-Sun Zheng'

_publ_section_title
;
 Magnetocaloric effect and thermal conductivity of Gd(OH)3 and
 Gd2O(OH)4(H2O)2
;
_journal_name_full Chem.Commun.
_journal_page_first 7317
_journal_paper_doi 10.1039/C5cc01254F
_journal_volume 51
_journal_year 2015
_chemical_formula_sum 'Gd H3 O3'
_chemical_formula_weight 208.27
_chemical_name_systematic
;
 ?
;
_space_group_crystal_system hexagonal
_space_group_IT_number 176
_space_group_name_Hall '-P 6c'
_space_group_name_H-M_alt 'P 63/m'
_symmetry_space_group_name_Hall '-P 6c'
_symmetry_space_group_name_H-M 'P 63/m'
_atom_sites_solution_hydrogens difmap
_audit_creation_method SHELXL-2013
_audit_update_record
;
2015-01-14 deposited with the CCDC.
2015-03-23 downloaded from the CCDC.
;
_cell_angle_alpha 90
_cell_angle_beta 90
_cell_angle_gamma 120
_cell_formula_units_Z 2
_cell_length_a 6.2993(8)
_cell_length_b 6.2993(8)
_cell_length_c 3.6057(6)
_cell_measurement_temperature 293(2)
_cell_volume 123.91(3)
_computing_structure_refinement 'SHELXL-2013 (Sheldrick, 2013)'
_diffrn_ambient_temperature 100
_diffrn_measured_fraction_theta_full 0.910
_diffrn_measured_fraction_theta_max 0.912
_diffrn_radiation_type MoK\a
_diffrn_radiation_wavelength 0.71073
_diffrn_reflns_av_R_equivalents 0.1226
_diffrn_reflns_av_unetI/netI 0.0631
_diffrn_reflns_Laue_measured_fraction_full 0.910
_diffrn_reflns_Laue_measured_fraction_max 0.912
_diffrn_reflns_limit_h_max 2
_diffrn_reflns_limit_h_min -7
_diffrn_reflns_limit_k_max 6
_diffrn_reflns_limit_k_min -6
_diffrn_reflns_limit_l_max 4
_diffrn_reflns_limit_l_min -3
_diffrn_reflns_number 219
_diffrn_reflns_point_group_measured_fraction_full 0.910
_diffrn_reflns_point_group_measured_fraction_max 0.912
_diffrn_reflns_theta_full 25.242
_diffrn_reflns_theta_max 26.875
_diffrn_reflns_theta_min 3.735
_exptl_absorpt_coefficient_mu 26.470
_exptl_crystal_colour colorless
_exptl_crystal_density_diffrn 5.582
_exptl_crystal_F_000 182
_refine_diff_density_max 3.726
_refine_diff_density_min -2.947
_refine_diff_density_rms 0.919
_refine_ls_extinction_coef 1.9(5)
_refine_ls_extinction_expression Fc^*^=kFc[1+0.001xFc^2^\l^3^/sin(2\q)]^-1/4^
_refine_ls_extinction_method SHELXL
_refine_ls_goodness_of_fit_ref 1.118
_refine_ls_hydrogen_treatment constr
_refine_ls_matrix_type full
_refine_ls_number_parameters 10
_refine_ls_number_reflns 93
_refine_ls_number_restraints 0
_refine_ls_restrained_S_all 1.118
_refine_ls_R_factor_all 0.0687
_refine_ls_R_factor_gt 0.0681
_refine_ls_shift/su_max 0.000
_refine_ls_shift/su_mean 0.000
_refine_ls_structure_factor_coef Fsqd
_refine_ls_weighting_details
;
 w=1/[\s^2^(Fo^2^)+(0.1320P)^2^]
 where P=(Fo^2^+2Fc^2^)/3
;
_refine_ls_weighting_scheme calc
_refine_ls_wR_factor_gt 0.1613
_refine_ls_wR_factor_ref 0.1634
_reflns_Friedel_coverage 0.000
_reflns_Friedel_fraction_full .
_reflns_Friedel_fraction_max .
_reflns_number_gt 87
_reflns_number_total 93
_reflns_threshold_expression 'I > 2\s(I)'
_cod_data_source_file c5cc01254f2.cif
_cod_data_source_block p1
_cod_original_cell_volume 123.91(4)
_cod_original_formula_sum 'H3 Gd O3'
_cod_database_code 7117021
_shelx_space_group_comment
;
The symmetry employed for this shelxl refinement is uniquely defined
by the following loop, which should always be used as a source of
symmetry information in preference to the above space-group names.
They are only intended as comments.
;
_shelxl_version_number 2013-2

loop_
_space_group_symop_operation_xyz
'x, y, z'
'-y, x-y, z'
'-x+y, -x, z'
'-x, -y, z+1/2'
'y, -x+y, z+1/2'
'x-y, x, z+1/2'
'-x, -y, -z'
'y, -x+y, -z'
'x-y, x, -z'
'x, y, -z-1/2'
'-y, x-y, -z-1/2'
'-x+y, -x, -z-1/2'

loop_
_atom_site_label
_atom_site_type_symbol
_atom_site_fract_x
_atom_site_fract_y
_atom_site_fract_z
_atom_site_U_iso_or_equiv
_atom_site_adp_type
_atom_site_occupancy
_atom_site_site_symmetry_order
_atom_site_calc_flag
_atom_site_refinement_flags_posn
_atom_site_refinement_flags_adp
_atom_site_refinement_flags_occupancy
_atom_site_disorder_assembly
_atom_site_disorder_group
Gd1 Gd 0.6667 0.3333 0.2500 0.0105(19) Uani 1 6 d S T P . .
O1 O 0.6033(16) 0.687(2) 0.2500 0.015(3) Uani 1 2 d S T P . .
H1 H 0.7381 0.8216 0.2500 0.018 Uiso 1 2 d R U P . .

loop_
_atom_site_aniso_label
_atom_site_aniso_U_11
_atom_site_aniso_U_22
_atom_site_aniso_U_33
_atom_site_aniso_U_23
_atom_site_aniso_U_13
_atom_site_aniso_U_12
Gd1 0.0043(19) 0.0043(19) 0.023(3) 0.000 0.000 0.0022(9)
O1 -0.004(6) 0.014(5) 0.023(6) 0.000 0.000 -0.007(4)

loop_
_atom_type_symbol
_atom_type_description
_atom_type_scat_dispersion_real
_atom_type_scat_dispersion_imag
_atom_type_scat_source
O O 0.0106 0.0060 'International Tables Vol C Tables 4.2.6.8 and 6.1.1.4'
H H 0.0000 0.0000 'International Tables Vol C Tables 4.2.6.8 and 6.1.1.4'
Gd Gd -0.1653 3.9035 'International Tables Vol C Tables 4.2.6.8 and 6.1.1.4'

loop_
_geom_angle_atom_site_label_1
_geom_angle_atom_site_label_2
_geom_angle_atom_site_label_3
_geom_angle
_geom_angle_site_symmetry_1
_geom_angle_site_symmetry_3
O1 Gd1 O1 95.4(2) 8 8_556
O1 Gd1 O1 140.66(9) 8 9_656
O1 Gd1 O1 71.33(18) 8_556 9_656
O1 Gd1 O1 71.33(18) 8 9_655
O1 Gd1 O1 140.66(9) 8_556 9_655
O1 Gd1 O1 95.4(2) 9_656 9_655
O1 Gd1 O1 71.33(18) 8 7_665
O1 Gd1 O1 140.66(9) 8_556 7_665
O1 Gd1 O1 140.66(9) 9_656 7_665
O1 Gd1 O1 71.33(18) 9_655 7_665
O1 Gd1 O1 140.66(9) 8 7_666
O1 Gd1 O1 71.33(18) 8_556 7_666
O1 Gd1 O1 71.33(18) 9_656 7_666
O1 Gd1 O1 140.66(9) 9_655 7_666
O1 Gd1 O1 95.4(2) 7_665 7_666
O1 Gd1 O1 73.0(4) 8 3_665
O1 Gd1 O1 73.0(4) 8_556 3_665
O1 Gd1 O1 67.7(4) 9_656 3_665
O1 Gd1 O1 67.7(4) 9_655 3_665
O1 Gd1 O1 132.17(13) 7_665 3_665
O1 Gd1 O1 132.17(13) 7_666 3_665
O1 Gd1 O1 67.7(4) 8 2_655
O1 Gd1 O1 67.7(4) 8_556 2_655
O1 Gd1 O1 132.17(13) 9_656 2_655
O1 Gd1 O1 132.17(13) 9_655 2_655
O1 Gd1 O1 73.0(4) 7_665 2_655
O1 Gd1 O1 73.0(4) 7_666 2_655
O1 Gd1 O1 120.0 3_665 2_655
O1 Gd1 O1 132.17(13) 8 .
O1 Gd1 O1 132.17(13) 8_556 .
O1 Gd1 O1 73.0(4) 9_656 .
O1 Gd1 O1 73.0(4) 9_655 .
O1 Gd1 O1 67.7(4) 7_665 .
O1 Gd1 O1 67.7(4) 7_666 .
O1 Gd1 O1 120.000(1) 3_665 .
O1 Gd1 O1 119.999(2) 2_655 .
O1 Gd1 Gd1 137.68(11) 8 1_556
O1 Gd1 Gd1 42.32(11) 8_556 1_556
O1 Gd1 Gd1 42.32(12) 9_656 1_556
O1 Gd1 Gd1 137.68(11) 9_655 1_556
O1 Gd1 Gd1 137.68(11) 7_665 1_556
O1 Gd1 Gd1 42.32(11) 7_666 1_556
O1 Gd1 Gd1 90.0 3_665 1_556
O1 Gd1 Gd1 90.000(2) 2_655 1_556
O1 Gd1 Gd1 90.000(1) . 1_556
O1 Gd1 Gd1 42.32(11) 8 1_554
O1 Gd1 Gd1 137.68(11) 8_556 1_554
O1 Gd1 Gd1 137.68(12) 9_656 1_554
O1 Gd1 Gd1 42.32(11) 9_655 1_554
O1 Gd1 Gd1 42.32(11) 7_665 1_554
O1 Gd1 Gd1 137.68(11) 7_666 1_554
O1 Gd1 Gd1 90.000(1) 3_665 1_554
O1 Gd1 Gd1 90.000(1) 2_655 1_554
O1 Gd1 Gd1 90.000(1) . 1_554
Gd1 Gd1 Gd1 180.0 1_556 1_554
O1 Gd1 Gd1 106.8(3) 8 7_766
O1 Gd1 Gd1 68.4(3) 8_556 7_766
O1 Gd1 Gd1 33.9(3) 9_656 7_766
O1 Gd1 Gd1 80.05(18) 9_655 7_766
O1 Gd1 Gd1 150.4(3) 7_665 7_766
O1 Gd1 Gd1 102.29(17) 7_666 7_766
O1 Gd1 Gd1 33.76(13) 3_665 7_766
O1 Gd1 Gd1 134.82(17) 2_655 7_766
O1 Gd1 Gd1 97.3(2) . 7_766
Gd1 Gd1 Gd1 63.632(5) 1_556 7_766
Gd1 Gd1 Gd1 116.368(4) 1_554 7_766
Gd1 O1 Gd1 95.4(2) 7_665 7_666
Gd1 O1 Gd1 112.3(4) 7_665 .
Gd1 O1 Gd1 112.3(4) 7_666 .

loop_
_geom_bond_atom_site_label_1
_geom_bond_atom_site_label_2
_geom_bond_distance
_geom_bond_site_symmetry_2
Gd1 O1 2.438(4) 8
Gd1 O1 2.438(4) 8_556
Gd1 O1 2.438(4) 9_656
Gd1 O1 2.438(4) 9_655
Gd1 O1 2.438(4) 7_665
Gd1 O1 2.438(4) 7_666
Gd1 O1 2.449(11) 3_665
Gd1 O1 2.449(11) 2_655
Gd1 O1 2.449(11) .
Gd1 Gd1 3.6057(6) 1_556
Gd1 Gd1 3.6057(6) 1_554
Gd1 Gd1 4.0592(4) 7_766
O1 Gd1 2.438(4) 7_665
O1 Gd1 2.438(4) 7_666
